data_2224046
loop_
_publ_author_name
'Choi, Hong Dae'
'Seo, Pil Ja'
'Son, Byeng Wha'
'Lee, Uk'

_publ_section_title
;
 2-(4-Fluorophenyl)-3-methylsulfanyl-5-phenyl-1-benzofuran
;
_journal_coeditor_code VM2006
_journal_issue 11
_journal_name_full 'Acta Crystallographica Section E'
_journal_page_first o2766
_journal_paper_doi 10.1107/S1600536809041713
_journal_volume 65
_journal_year 2009
_chemical_formula_moiety 'C21 H15 F O S'
_chemical_formula_sum 'C21 H15 F O S'
_chemical_formula_weight 334.39
_chemical_name_systematic
;
2-(4-Fluorophenyl)-3-methylsulfanyl-5-phenyl-1-benzofuran
;
_space_group_IT_number 4
_symmetry_cell_setting monoclinic
_symmetry_space_group_name_Hall 'P 2yb'
_symmetry_space_group_name_H-M 'P 1 21 1'
_atom_sites_solution_hydrogens difmap
_atom_sites_solution_primary direct
_atom_sites_solution_secondary difmap
_audit_creation_method 'form.cif (version 2.0)'
_cell_angle_alpha 90.00
_cell_angle_beta 116.076(5)
_cell_angle_gamma 90.00
_cell_formula_units_Z 2
_cell_length_a 10.621(6)
_cell_length_b 7.192(4)
_cell_length_c 11.642(6)
_cell_measurement_reflns_used 5096
_cell_measurement_temperature 173(2)
_cell_measurement_theta_max 27.47
_cell_measurement_theta_min 3.44
_cell_volume 798.8(8)
_computing_cell_refinement 'SAINT (Bruker, 2009)'
_computing_data_collection 'APEX2 (Bruker, 2009)'
_computing_data_reduction SAINT
_computing_molecular_graphics 'ORTEP-3 (Farrugia, 1997) and DIAMOND (Brandenburg, 1998)'
_computing_publication_material SHELXL97
_computing_structure_refinement 'SHELXL97 (Sheldrick, 2008)'
_computing_structure_solution 'SHELXS97 (Sheldrick, 2008)'
_diffrn_ambient_temperature 173(2)
_diffrn_detector_area_resol_mean 10.0
_diffrn_measured_fraction_theta_full 0.995
_diffrn_measured_fraction_theta_max 0.995
_diffrn_measurement_device_type 'Bruker SMART APEXII CCD'
_diffrn_measurement_method '\f and \w scans'
_diffrn_radiation_monochromator HELIOS
_diffrn_radiation_source 'Rotating Anode'
_diffrn_radiation_type MoK\a
_diffrn_radiation_wavelength 0.71073
_diffrn_reflns_av_R_equivalents 0.0952
_diffrn_reflns_av_sigmaI/netI 0.0646
_diffrn_reflns_limit_h_max 13
_diffrn_reflns_limit_h_min -12
_diffrn_reflns_limit_k_max 9
_diffrn_reflns_limit_k_min -9
_diffrn_reflns_limit_l_max 15
_diffrn_reflns_limit_l_min -14
_diffrn_reflns_number 7602
_diffrn_reflns_theta_full 27.49
_diffrn_reflns_theta_max 27.49
_diffrn_reflns_theta_min 1.95
_exptl_absorpt_coefficient_mu 0.217
_exptl_absorpt_correction_T_max 0.932
_exptl_absorpt_correction_T_min 0.893
_exptl_absorpt_correction_type multi-scan
_exptl_absorpt_process_details '(SADABS; Bruker, 2009)'
_exptl_crystal_colour colorless
_exptl_crystal_density_diffrn 1.390
_exptl_crystal_density_method 'not measured'
_exptl_crystal_description block
_exptl_crystal_F_000 348
_exptl_crystal_size_max 0.50
_exptl_crystal_size_mid 0.42
_exptl_crystal_size_min 0.33
_refine_diff_density_max 0.413
_refine_diff_density_min -0.435
_refine_ls_abs_structure_details 'Flack (1983), 1362 Friedel pairs'
_refine_ls_abs_structure_Flack 0.00(9)
_refine_ls_extinction_method none
_refine_ls_goodness_of_fit_ref 1.042
_refine_ls_hydrogen_treatment constr
_refine_ls_matrix_type full
_refine_ls_number_parameters 218
_refine_ls_number_reflns 3339
_refine_ls_number_restraints 1
_refine_ls_restrained_S_all 1.042
_refine_ls_R_factor_all 0.0524
_refine_ls_R_factor_gt 0.0500
_refine_ls_shift/su_max 0.001
_refine_ls_shift/su_max_lt 0.001
_refine_ls_shift/su_mean <0.001
_refine_ls_structure_factor_coef Fsqd
_refine_ls_weighting_details 'calc w=1/[\s^2^(Fo^2^)+(0.0945P)^2^+0.0000P] where P=(Fo^2^+2Fc^2^)/3'
_refine_ls_weighting_scheme calc
_refine_ls_wR_factor_gt 0.1307
_refine_ls_wR_factor_ref 0.1328
_reflns_number_gt 3147
_reflns_number_total 3339
_reflns_threshold_expression I>2\s(I)
_cod_data_source_file vm2006.cif
_cod_data_source_block I
_cod_original_cell_volume 798.7(8)
_cod_original_sg_symbol_H-M 'P 21'
_cod_database_code 2224046
_cod_database_fobs_code 2224046

loop_
_symmetry_equiv_pos_as_xyz
'x, y, z'
'-x, y+1/2, -z'

loop_
_atom_site_type_symbol
_atom_site_label
_atom_site_fract_x
_atom_site_fract_y
_atom_site_fract_z
_atom_site_U_iso_or_equiv
_atom_site_adp_type
_atom_site_calc_flag
_atom_site_refinement_flags
_atom_site_occupancy
_atom_site_disorder_assembly
_atom_site_disorder_group
S S 0.55481(6) 0.85482(12) 0.86991(5) 0.03285(19) Uani d . 1 . .
F F 1.25269(13) 0.7897(3) 1.00995(14) 0.0411(4) Uani d . 1 . .
O O 0.63814(15) 0.7920(2) 0.57182(13) 0.0245(4) Uani d . 1 . .
C C1 0.5612(2) 0.8243(3) 0.72327(19) 0.0223(5) Uani d . 1 . .
C C2 0.4412(2) 0.8143(3) 0.60022(19) 0.0227(5) Uani d . 1 . .
C C3 0.2962(2) 0.8170(3) 0.55929(18) 0.0221(5) Uani d . 1 . .
H H3 0.2591 0.8309 0.6178 0.027 Uiso calc R 1 . .
C C4 0.2085(2) 0.7984(3) 0.42913(19) 0.0212(4) Uani d . 1 . .
C C5 0.2683(2) 0.7823(4) 0.3427(2) 0.0260(5) Uani d . 1 . .
H H5 0.2089 0.7725 0.2558 0.031 Uiso calc R 1 . .
C C6 0.4106(2) 0.7804(4) 0.38153(19) 0.0251(5) Uani d . 1 . .
H H6 0.4485 0.7701 0.3234 0.030 Uiso calc R 1 . .
C C7 0.4948(2) 0.7947(3) 0.5121(2) 0.0230(5) Uani d . 1 . .
C C8 0.6759(2) 0.8099(3) 0.70145(19) 0.0234(5) Uani d . 1 . .
C C9 0.8275(2) 0.8059(3) 0.78298(19) 0.0229(5) Uani d . 1 . .
C C10 0.9163(2) 0.7210(4) 0.7396(2) 0.0251(5) Uani d . 1 . .
H H10 0.8786 0.6685 0.6584 0.030 Uiso calc R 1 . .
C C11 1.0589(2) 0.7133(4) 0.8147(2) 0.0297(5) Uani d . 1 . .
H H11 1.1177 0.6548 0.7858 0.036 Uiso calc R 1 . .
C C12 1.1119(2) 0.7952(4) 0.9344(2) 0.0283(5) Uani d . 1 . .
C C13 1.0284(2) 0.8825(4) 0.9805(2) 0.0290(5) Uani d . 1 . .
H H13 1.0674 0.9376 1.0610 0.035 Uiso calc R 1 . .
C C14 0.8855(2) 0.8868(4) 0.9050(2) 0.0262(5) Uani d . 1 . .
H H14 0.8273 0.9437 0.9352 0.031 Uiso calc R 1 . .
C C15 0.05328(19) 0.7926(3) 0.38285(19) 0.0219(4) Uani d . 1 . .
C C16 -0.0110(2) 0.8798(4) 0.4505(2) 0.0260(5) Uani d . 1 . .
H H16 0.0430 0.9478 0.5238 0.031 Uiso calc R 1 . .
C C17 -0.1552(2) 0.8657(4) 0.4092(2) 0.0301(5) Uani d . 1 . .
H H17 -0.1969 0.9239 0.4551 0.036 Uiso calc R 1 . .
C C18 -0.2363(2) 0.7662(4) 0.3008(2) 0.0332(6) Uani d . 1 . .
H H18 -0.3322 0.7546 0.2748 0.040 Uiso calc R 1 . .
C C19 -0.1752(2) 0.6834(4) 0.2304(2) 0.0335(6) Uani d . 1 . .
H H19 -0.2304 0.6199 0.1554 0.040 Uiso calc R 1 . .
C C20 -0.0313(2) 0.6951(4) 0.2718(2) 0.0263(5) Uani d . 1 . .
H H20 0.0094 0.6373 0.2249 0.032 Uiso calc R 1 . .
C C21 0.4797(3) 0.6375(5) 0.8842(3) 0.0451(7) Uani d . 1 . .
H H21A 0.5406 0.5375 0.8863 0.068 Uiso calc R 1 . .
H H21B 0.3899 0.6218 0.8123 0.068 Uiso calc R 1 . .
H H21C 0.4686 0.6371 0.9617 0.068 Uiso calc R 1 . .

loop_
_atom_site_aniso_label
_atom_site_aniso_U_11
_atom_site_aniso_U_22
_atom_site_aniso_U_33
_atom_site_aniso_U_12
_atom_site_aniso_U_13
_atom_site_aniso_U_23
S 0.0337(3) 0.0481(4) 0.0206(3) -0.0045(3) 0.0155(2) -0.0065(3)
F 0.0241(7) 0.0489(10) 0.0401(8) 0.0020(6) 0.0050(6) 0.0013(8)
O 0.0244(7) 0.0326(9) 0.0174(7) 0.0000(7) 0.0101(6) -0.0011(7)
C1 0.0248(9) 0.0243(12) 0.0181(9) -0.0034(8) 0.0097(8) -0.0029(9)
C2 0.0292(10) 0.0231(13) 0.0178(9) -0.0019(9) 0.0123(8) -0.0015(9)
C3 0.0262(10) 0.0230(12) 0.0199(9) -0.0009(9) 0.0127(8) -0.0004(9)
C4 0.0249(10) 0.0196(11) 0.0198(9) 0.0002(8) 0.0105(8) 0.0002(9)
C5 0.0297(11) 0.0273(12) 0.0188(9) 0.0010(10) 0.0087(8) -0.0011(9)
C6 0.0304(11) 0.0310(13) 0.0169(9) 0.0000(10) 0.0130(9) -0.0013(9)
C7 0.0238(9) 0.0257(12) 0.0207(10) -0.0008(9) 0.0110(8) -0.0001(9)
C8 0.0299(10) 0.0227(12) 0.0184(9) -0.0013(9) 0.0113(8) -0.0011(9)
C9 0.0247(10) 0.0226(12) 0.0222(10) -0.0018(9) 0.0112(8) 0.0012(9)
C10 0.0305(11) 0.0223(11) 0.0235(10) -0.0015(9) 0.0129(9) -0.0022(9)
C11 0.0285(11) 0.0291(13) 0.0359(12) 0.0019(9) 0.0181(10) -0.0006(11)
C12 0.0218(10) 0.0278(12) 0.0288(11) -0.0005(9) 0.0052(9) 0.0057(10)
C13 0.0320(11) 0.0289(14) 0.0212(10) -0.0020(10) 0.0071(9) -0.0006(10)
C14 0.0277(10) 0.0261(13) 0.0242(10) 0.0002(10) 0.0108(8) -0.0017(10)
C15 0.0235(10) 0.0198(11) 0.0210(9) 0.0013(9) 0.0086(8) 0.0031(9)
C16 0.0293(10) 0.0236(12) 0.0247(10) 0.0017(10) 0.0115(8) 0.0002(10)
C17 0.0322(11) 0.0289(12) 0.0361(12) 0.0054(11) 0.0212(9) 0.0021(12)
C18 0.0218(10) 0.0351(14) 0.0408(13) 0.0023(9) 0.0121(10) 0.0021(12)
C19 0.0276(11) 0.0355(14) 0.0303(12) -0.0006(10) 0.0062(9) -0.0035(11)
C20 0.0283(11) 0.0272(12) 0.0240(10) 0.0016(9) 0.0119(9) -0.0038(10)
C21 0.0473(15) 0.056(2) 0.0393(15) -0.0026(14) 0.0255(13) 0.0137(14)

loop_
_atom_type_symbol
_atom_type_description
_atom_type_scat_dispersion_real
_atom_type_scat_dispersion_imag
_atom_type_scat_source
C C 0.0033 0.0016 'International Tables Vol C Tables 4.2.6.8 and 6.1.1.4'
H H 0.0000 0.0000 'International Tables Vol C Tables 4.2.6.8 and 6.1.1.4'
O O 0.0106 0.0060 'International Tables Vol C Tables 4.2.6.8 and 6.1.1.4'
F F 0.0171 0.0103 'International Tables Vol C Tables 4.2.6.8 and 6.1.1.4'
S S 0.1246 0.1234 'International Tables Vol C Tables 4.2.6.8 and 6.1.1.4'

loop_
_geom_angle_atom_site_label_1
_geom_angle_atom_site_label_2
_geom_angle_atom_site_label_3
_geom_angle_site_symmetry_1
_geom_angle_site_symmetry_3
_geom_angle
_geom_angle_publ_flag
C1 S C21 . . 100.97(13) ?
C7 O C8 . . 106.04(16) ?
C8 C1 C2 . . 106.57(18) ?
C8 C1 S . . 128.05(16) ?
C2 C1 S . . 125.37(15) ?
C7 C2 C3 . . 119.98(19) ?
C7 C2 C1 . . 105.69(18) ?
C3 C2 C1 . . 134.31(19) ?
C4 C3 C2 . . 118.64(19) ?
C4 C3 H3 . . 120.7 ?
C2 C3 H3 . . 120.7 ?
C3 C4 C5 . . 119.2(2) ?
C3 C4 C15 . . 119.99(19) ?
C5 C4 C15 . . 120.80(19) ?
C6 C5 C4 . . 122.8(2) ?
C6 C5 H5 . . 118.6 ?
C4 C5 H5 . . 118.6 ?
C5 C6 C7 . . 116.5(2) ?
C5 C6 H6 . . 121.8 ?
C7 C6 H6 . . 121.8 ?
O C7 C2 . . 110.71(18) ?
O C7 C6 . . 126.35(19) ?
C2 C7 C6 . . 122.9(2) ?
C1 C8 O . . 110.98(18) ?
C1 C8 C9 . . 134.7(2) ?
O C8 C9 . . 114.35(18) ?
C10 C9 C14 . . 118.9(2) ?
C10 C9 C8 . . 120.0(2) ?
C14 C9 C8 . . 121.05(19) ?
C11 C10 C9 . . 121.3(2) ?
C11 C10 H10 . . 119.3 ?
C9 C10 H10 . . 119.3 ?
C10 C11 C12 . . 118.0(2) ?
C10 C11 H11 . . 121.0 ?
C12 C11 H11 . . 121.0 ?
F C12 C13 . . 118.3(2) ?
F C12 C11 . . 118.9(2) ?
C13 C12 C11 . . 122.7(2) ?
C12 C13 C14 . . 118.6(2) ?
C12 C13 H13 . . 120.7 ?
C14 C13 H13 . . 120.7 ?
C13 C14 C9 . . 120.4(2) ?
C13 C14 H14 . . 119.8 ?
C9 C14 H14 . . 119.8 ?
C20 C15 C16 . . 118.23(19) ?
C20 C15 C4 . . 120.47(19) ?
C16 C15 C4 . . 121.28(19) ?
C17 C16 C15 . . 120.5(2) ?
C17 C16 H16 . . 119.7 ?
C15 C16 H16 . . 119.7 ?
C18 C17 C16 . . 120.4(2) ?
C18 C17 H17 . . 119.8 ?
C16 C17 H17 . . 119.8 ?
C17 C18 C19 . . 120.0(2) ?
C17 C18 H18 . . 120.0 ?
C19 C18 H18 . . 120.0 ?
C18 C19 C20 . . 120.0(2) ?
C18 C19 H19 . . 120.0 ?
C20 C19 H19 . . 120.0 ?
C19 C20 C15 . . 120.9(2) ?
C19 C20 H20 . . 119.5 ?
C15 C20 H20 . . 119.5 ?
S C21 H21A . . 109.5 ?
S C21 H21B . . 109.5 ?
H21A C21 H21B . . 109.5 ?
S C21 H21C . . 109.5 ?
H21A C21 H21C . . 109.5 ?
H21B C21 H21C . . 109.5 ?

loop_
_geom_bond_atom_site_label_1
_geom_bond_atom_site_label_2
_geom_bond_site_symmetry_2
_geom_bond_distance
_geom_bond_publ_flag
S C1 . 1.752(2) ?
S C21 . 1.795(3) ?
F C12 . 1.362(2) ?
O C7 . 1.368(3) ?
O C8 . 1.387(3) ?
C1 C8 . 1.353(3) ?
C1 C2 . 1.441(3) ?
C2 C7 . 1.381(3) ?
C2 C3 . 1.398(3) ?
C3 C4 . 1.393(3) ?
C3 H3 . 0.9300 ?
C4 C5 . 1.411(3) ?
C4 C15 . 1.493(3) ?
C5 C6 . 1.374(3) ?
C5 H5 . 0.9300 ?
C6 C7 . 1.388(3) ?
C6 H6 . 0.9300 ?
C8 C9 . 1.467(3) ?
C9 C10 . 1.391(3) ?
C9 C14 . 1.403(3) ?
C10 C11 . 1.378(3) ?
C10 H10 . 0.9300 ?
C11 C12 . 1.384(3) ?
C11 H11 . 0.9300 ?
C12 C13 . 1.374(3) ?
C13 C14 . 1.380(3) ?
C13 H13 . 0.9300 ?
C14 H14 . 0.9300 ?
C15 C20 . 1.396(3) ?
C15 C16 . 1.397(3) ?
C16 C17 . 1.393(3) ?
C16 H16 . 0.9300 ?
C17 C18 . 1.375(4) ?
C17 H17 . 0.9300 ?
C18 C19 . 1.384(4) ?
C18 H18 . 0.9300 ?
C19 C20 . 1.389(3) ?
C19 H19 . 0.9300 ?
C20 H20 . 0.9300 ?
C21 H21A . 0.9600 ?
C21 H21B . 0.9600 ?
C21 H21C . 0.9600 ?

loop_
_geom_torsion_atom_site_label_1
_geom_torsion_atom_site_label_2
_geom_torsion_atom_site_label_3
_geom_torsion_atom_site_label_4
_geom_torsion_site_symmetry_1
_geom_torsion_site_symmetry_2
_geom_torsion_site_symmetry_3
_geom_torsion_site_symmetry_4
_geom_torsion
_geom_torsion_publ_flag
C21 S C1 C8 . . . . -113.4(2) ?
C21 S C1 C2 . . . . 68.3(2) ?
C8 C1 C2 C7 . . . . -0.2(3) ?
S C1 C2 C7 . . . . 178.46(18) ?
C8 C1 C2 C3 . . . . 178.5(3) ?
S C1 C2 C3 . . . . -2.9(4) ?
C7 C2 C3 C4 . . . . 0.4(3) ?
C1 C2 C3 C4 . . . . -178.1(3) ?
C2 C3 C4 C5 . . . . -1.6(3) ?
C2 C3 C4 C15 . . . . 177.4(2) ?
C3 C4 C5 C6 . . . . 1.3(4) ?
C15 C4 C5 C6 . . . . -177.7(2) ?
C4 C5 C6 C7 . . . . 0.2(4) ?
C8 O C7 C2 . . . . 0.2(3) ?
C8 O C7 C6 . . . . -179.9(2) ?
C3 C2 C7 O . . . . -178.9(2) ?
C1 C2 C7 O . . . . 0.0(3) ?
C3 C2 C7 C6 . . . . 1.2(4) ?
C1 C2 C7 C6 . . . . -180.0(2) ?
C5 C6 C7 O . . . . 178.6(2) ?
C5 C6 C7 C2 . . . . -1.5(4) ?
C2 C1 C8 O . . . . 0.3(3) ?
S C1 C8 O . . . . -178.31(17) ?
C2 C1 C8 C9 . . . . -178.4(3) ?
S C1 C8 C9 . . . . 3.0(4) ?
C7 O C8 C1 . . . . -0.3(3) ?
C7 O C8 C9 . . . . 178.73(19) ?
C1 C8 C9 C10 . . . . 155.3(3) ?
O C8 C9 C10 . . . . -23.3(3) ?
C1 C8 C9 C14 . . . . -24.7(4) ?
O C8 C9 C14 . . . . 156.6(2) ?
C14 C9 C10 C11 . . . . 0.8(4) ?
C8 C9 C10 C11 . . . . -179.3(2) ?
C9 C10 C11 C12 . . . . -0.9(4) ?
C10 C11 C12 F . . . . -179.8(2) ?
C10 C11 C12 C13 . . . . 0.2(4) ?
F C12 C13 C14 . . . . -179.3(2) ?
C11 C12 C13 C14 . . . . 0.8(4) ?
C12 C13 C14 C9 . . . . -0.9(4) ?
C10 C9 C14 C13 . . . . 0.2(4) ?
C8 C9 C14 C13 . . . . -179.8(2) ?
C3 C4 C15 C20 . . . . -150.9(2) ?
C5 C4 C15 C20 . . . . 28.0(4) ?
C3 C4 C15 C16 . . . . 27.4(3) ?
C5 C4 C15 C16 . . . . -153.6(2) ?
C20 C15 C16 C17 . . . . 1.4(4) ?
C4 C15 C16 C17 . . . . -177.0(2) ?
C15 C16 C17 C18 . . . . -0.2(4) ?
C16 C17 C18 C19 . . . . -1.6(4) ?
C17 C18 C19 C20 . . . . 2.3(4) ?
C18 C19 C20 C15 . . . . -1.2(4) ?
C16 C15 C20 C19 . . . . -0.7(4) ?
C4 C15 C20 C19 . . . . 177.7(2) ?

loop_
_cod_related_entry_id
_cod_related_entry_database
_cod_related_entry_code
1 ChemSpider 24743541
